data_2106892
loop_
_publ_author_name
'Bosson, B.'

_publ_section_title
;
 The crystal structures of Rb Zn S O4 Cl and Tl Zn S O4 Cl
;
_journal_name_full 'Acta Crystallographica B (24,1968-38,1982)'
_journal_page_first 2044
_journal_page_last 2047
_journal_volume 32
_journal_year 1976
_chemical_formula_sum 'Cl O4 Rb S Zn'
_chemical_name_systematic 'Rb Zn (S O4) Cl'
_space_group_IT_number 14
_symmetry_space_group_name_Hall '-P 2ybc'
_symmetry_space_group_name_H-M 'P 1 21/c 1'
_cell_angle_alpha 90
_cell_angle_beta 95.542
_cell_angle_gamma 90
_cell_formula_units_Z 4
_cell_length_a 7.261
_cell_length_b 9.6152
_cell_length_c 8.3086
_cell_volume 577.361
_citation_journal_id_ASTM ACBCAR
_cod_data_source_file Bosson_ACBCAR_1976_711.cif
_cod_data_source_block Cl1O4Rb1S1Zn1
_cod_original_cell_volume 577.3615
_cod_original_formula_sum 'Cl1 O4 Rb1 S1 Zn1'
_cod_database_code 2106892

loop_
_symmetry_equiv_pos_as_xyz
x,y,z
-x,y+1/2,-z+1/2
-x,-y,-z
x,-y-1/2,z-1/2

loop_
_atom_site_label
_atom_site_type_symbol
_atom_site_fract_x
_atom_site_fract_y
_atom_site_fract_z
_atom_site_occupancy
_atom_site_U_iso_or_equiv
O3 O-2 0.2912 0.4373 0.3512 1 0.0
O2 O-2 -0.032 0.3774 0.3705 1 0.0
O1 O-2 0.1103 0.3401 0.1232 1 0.0
S1 S+6 0.1071 0.4305 0.2666 1 0.0
Rb1 Rb+1 0.36208 0.08233 0.19976 1 0.0
Zn1 Zn+2 0.9049 0.1977 0.4566 1 0.0
Cl1 Cl-1 0.6242 0.1844 0.5316 1 0.0
O4 O-2 0.036 0.5689 0.2158 1 0.0
